data_2201321
loop_
_publ_author_name
'Almeida Paz, Filipe A.'
'Bond, Andrew D.'
'Khimyak, Yaroslav Z.'
'Klinowski, Jacek'

_publ_section_title
;
 A one-dimensional Co^II^ coordination polymer exhibiting an unusual
 conformation for 1,2-bis(4-pyridyl)ethane
;
_journal_issue 12
_journal_name_full 'Acta Crystallographica Section E'
_journal_page_first m691
_journal_page_last m693
_journal_paper_doi 10.1107/S1600536802019888
_journal_volume 58
_journal_year 2002
_chemical_formula_iupac '[Co (C12 H12 N2) (H2 O1)4] (C12 H6 O4)'
_chemical_formula_moiety 'C12 H20 Co N2 O4 2+, C12 H6 O4 2-'
_chemical_formula_sum 'C24 H26 Co N2 O8'
_chemical_formula_weight 529.40
_chemical_name_common CUmof-4
_chemical_name_systematic
;
catena-poly[[[tetraaquacobalt(II)]-\m-1,2-bis(4-pyridyl)ethane-\k^2^N:N]
2,6-naphthalenedicarboxylate]
;
_space_group_IT_number 2
_symmetry_cell_setting triclinic
_symmetry_space_group_name_Hall '-P 1'
_symmetry_space_group_name_H-M 'P -1'
_atom_sites_solution_hydrogens geom
_atom_sites_solution_primary direct
_atom_sites_solution_secondary difmap
_cell_angle_alpha 88.463(11)
_cell_angle_beta 77.165(8)
_cell_angle_gamma 68.056(9)
_cell_formula_units_Z 1
_cell_length_a 6.3586(12)
_cell_length_b 7.0047(10)
_cell_length_c 13.529(2)
_cell_measurement_reflns_used 6957
_cell_measurement_temperature 180(2)
_cell_measurement_theta_max 22.46
_cell_measurement_theta_min 1.02
_cell_volume 543.91(16)
_computing_cell_refinement 'HKL SCALEPACK (Otwinowski & Minor, 1997)'
_computing_data_collection 'COLLECT (Nonius, 1998)'
_computing_data_reduction 'HKL DENZO (Otwinowski & Minor, 1997) and SCALEPACK'
_computing_publication_material SHELXTL
_computing_structure_refinement 'SHELXTL (Bruker, 2001)'
_computing_structure_solution 'SIR92 (Altomare at al., 1994)'
_diffrn_ambient_temperature 180(2)
_diffrn_measured_fraction_theta_full 0.990
_diffrn_measured_fraction_theta_max 0.990
_diffrn_measurement_device_type 'Nonius KappaCCD'
_diffrn_measurement_method 'Thin-slice \w and \f'
_diffrn_radiation_monochromator graphite
_diffrn_radiation_source 'fine-focus sealed tube'
_diffrn_radiation_type MoK\a
_diffrn_radiation_wavelength 0.7107
_diffrn_reflns_av_R_equivalents 0.0631
_diffrn_reflns_av_sigmaI/netI 0.0789
_diffrn_reflns_limit_h_max 6
_diffrn_reflns_limit_h_min -6
_diffrn_reflns_limit_k_max 7
_diffrn_reflns_limit_k_min -7
_diffrn_reflns_limit_l_max 14
_diffrn_reflns_limit_l_min -14
_diffrn_reflns_number 3625
_diffrn_reflns_theta_full 22.34
_diffrn_reflns_theta_max 22.34
_diffrn_reflns_theta_min 3.53
_diffrn_standards_number 0
_exptl_absorpt_coefficient_mu 0.846
_exptl_absorpt_correction_T_max 0.992
_exptl_absorpt_correction_T_min 0.943
_exptl_absorpt_correction_type multi-scan
_exptl_absorpt_process_details '(SORTAV; Blessing, 1995)'
_exptl_crystal_colour colourless
_exptl_crystal_density_diffrn 1.616
_exptl_crystal_density_method 'not measured'
_exptl_crystal_description plate
_exptl_crystal_F_000 275
_exptl_crystal_size_max 0.18
_exptl_crystal_size_mid 0.12
_exptl_crystal_size_min 0.01
_refine_diff_density_max 0.373
_refine_diff_density_min -0.420
_refine_ls_extinction_method none
_refine_ls_goodness_of_fit_ref 1.196
_refine_ls_hydrogen_treatment mixed
_refine_ls_matrix_type full
_refine_ls_number_parameters 173
_refine_ls_number_reflns 1374
_refine_ls_number_restraints 6
_refine_ls_restrained_S_all 1.193
_refine_ls_R_factor_all 0.0551
_refine_ls_R_factor_gt 0.0420
_refine_ls_shift/su_max 0.007
_refine_ls_shift/su_mean 0.001
_refine_ls_structure_factor_coef Fsqd
_refine_ls_weighting_details 'calc w = 1/[\s^2^(Fo^2^)+(0.0520P)^2^+0.0618P] where P = (Fo^2^+2Fc^2^)/3'
_refine_ls_weighting_scheme calc
_refine_ls_wR_factor_gt 0.0995
_refine_ls_wR_factor_ref 0.1090
_reflns_number_gt 1189
_reflns_number_total 1374
_reflns_threshold_expression I>2\s(I)
_cod_data_source_file bt6210.cif
_cod_data_source_block I
_cod_original_cell_volume 543.91(15)
_cod_database_code 2201321
_cod_database_fobs_code 2201321

loop_
_symmetry_equiv_pos_as_xyz
'x, y, z'
'-x, -y, -z'

loop_
_atom_site_label
_atom_site_fract_x
_atom_site_fract_y
_atom_site_fract_z
_atom_site_U_iso_or_equiv
_atom_site_adp_type
_atom_site_calc_flag
_atom_site_refinement_flags
_atom_site_occupancy
_atom_site_disorder_assembly
_atom_site_disorder_group
_atom_site_type_symbol
Co1 0.0000 0.0000 0.0000 0.0222(3) Uani d S 1 . . Co
O11 -0.2032(5) -0.1818(4) 0.0287(2) 0.0266(7) Uani d D 1 . . O
H11A -0.171(8) -0.264(5) 0.073(2) 0.049(8) Uiso d D 1 . . H
H11B -0.207(9) -0.241(6) -0.022(2) 0.049(8) Uiso d D 1 . . H
O12 -0.2844(5) 0.2830(4) 0.0577(2) 0.0296(7) Uani d D 1 . . O
H12A -0.240(7) 0.359(6) 0.086(3) 0.049(8) Uiso d D 1 . . H
H12B -0.420(5) 0.303(6) 0.087(3) 0.049(8) Uiso d D 1 . . H
O311 -0.2476(5) -0.3552(4) -0.1335(2) 0.0298(7) Uani d . 1 . . O
O312 0.1401(5) -0.5207(4) -0.1781(2) 0.0284(7) Uani d . 1 . . O
N21 -0.0504(5) 0.0475(5) -0.1492(2) 0.0235(8) Uani d . 1 . . N
C21 0.1358(7) 0.0030(6) -0.2266(3) 0.0230(9) Uani d . 1 . . C
H21A 0.2834 -0.0280 -0.2113 0.028 Uiso calc R 1 . . H
C22 0.1263(7) -0.0006(5) -0.3267(3) 0.0228(9) Uani d . 1 . . C
H22A 0.2648 -0.0349 -0.3786 0.027 Uiso calc R 1 . . H
C23 -0.0877(7) 0.0463(5) -0.3518(3) 0.0214(9) Uani d . 1 . . C
C24 -0.2827(7) 0.1028(6) -0.2721(3) 0.0258(10) Uani d . 1 . . C
H24A -0.4332 0.1430 -0.2856 0.031 Uiso calc R 1 . . H
C25 -0.2590(7) 0.1009(6) -0.1733(3) 0.0273(10) Uani d . 1 . . C
H25A -0.3952 0.1387 -0.1199 0.033 Uiso calc R 1 . . H
C26 -0.1130(7) 0.0341(6) -0.4595(3) 0.0238(9) Uani d . 1 . . C
H26A -0.2166 0.1715 -0.4748 0.029 Uiso calc R 1 . . H
H26B -0.1909 -0.0632 -0.4640 0.029 Uiso calc R 1 . . H
C31 -0.0592(7) -0.4456(6) -0.1980(3) 0.0238(10) Uani d . 1 . . C
C32 -0.0749(7) -0.4597(5) -0.3076(3) 0.0223(9) Uani d . 1 . . C
C33 0.1213(7) -0.5191(5) -0.3845(3) 0.0222(9) Uani d . 1 . . C
H33A 0.2687 -0.5556 -0.3682 0.027 Uiso calc R 1 . . H
C34 -0.2949(7) -0.4070(5) -0.3320(3) 0.0233(9) Uani d . 1 . . C
H34A -0.4323 -0.3670 -0.2792 0.028 Uiso calc R 1 . . H
C35 -0.3108(7) -0.4131(5) -0.4308(3) 0.0234(10) Uani d . 1 . . C
H35A -0.4598 -0.3767 -0.4454 0.028 Uiso calc R 1 . . H
C36 -0.1113(6) -0.4722(5) -0.5118(3) 0.0206(9) Uani d . 1 . . C

loop_
_atom_site_aniso_label
_atom_site_aniso_U_11
_atom_site_aniso_U_22
_atom_site_aniso_U_33
_atom_site_aniso_U_12
_atom_site_aniso_U_13
_atom_site_aniso_U_23
Co1 0.0172(5) 0.0300(5) 0.0187(5) -0.0079(3) -0.0051(3) 0.0032(3)
O11 0.0246(17) 0.0350(16) 0.0217(17) -0.0117(13) -0.0076(14) 0.0037(13)
O12 0.0196(17) 0.0344(16) 0.0327(18) -0.0079(13) -0.0051(14) -0.0023(14)
O311 0.0236(18) 0.0413(16) 0.0220(16) -0.0111(14) -0.0016(14) -0.0053(14)
O312 0.0214(17) 0.0364(15) 0.0264(16) -0.0080(13) -0.0084(13) 0.0020(13)
N21 0.018(2) 0.0281(17) 0.024(2) -0.0086(14) -0.0053(16) 0.0019(15)
C21 0.019(2) 0.027(2) 0.020(2) -0.0059(17) -0.0036(19) 0.0034(18)
C22 0.020(2) 0.023(2) 0.022(2) -0.0055(17) -0.0015(18) 0.0012(18)
C23 0.025(2) 0.0188(19) 0.021(2) -0.0083(17) -0.007(2) 0.0051(17)
C24 0.020(2) 0.031(2) 0.026(2) -0.0077(18) -0.008(2) 0.0037(19)
C25 0.018(2) 0.035(2) 0.025(2) -0.0082(18) -0.0014(19) 0.0042(19)
C26 0.024(2) 0.026(2) 0.022(2) -0.0094(17) -0.0084(17) 0.0042(17)
C31 0.027(3) 0.024(2) 0.023(2) -0.0125(19) -0.007(2) 0.0034(19)
C32 0.022(2) 0.0172(19) 0.025(2) -0.0052(16) -0.0045(19) 0.0015(17)
C33 0.020(2) 0.022(2) 0.025(2) -0.0071(17) -0.009(2) 0.0050(18)
C34 0.021(2) 0.025(2) 0.021(2) -0.0074(17) -0.0026(18) -0.0002(17)
C35 0.014(2) 0.025(2) 0.029(3) -0.0045(17) -0.006(2) 0.0009(19)
C36 0.018(2) 0.0149(19) 0.025(2) -0.0031(16) -0.0032(18) 0.0028(17)

loop_
_atom_type_symbol
_atom_type_description
_atom_type_scat_dispersion_real
_atom_type_scat_dispersion_imag
_atom_type_scat_source
C C 0.0033 0.0016 'International Tables Vol C Tables 4.2.6.8 and 6.1.1.4'
H H 0.0000 0.0000 'International Tables Vol C Tables 4.2.6.8 and 6.1.1.4'
N N 0.0061 0.0033 'International Tables Vol C Tables 4.2.6.8 and 6.1.1.4'
O O 0.0106 0.0060 'International Tables Vol C Tables 4.2.6.8 and 6.1.1.4'
Co Co 0.3494 0.9721 'International Tables Vol C Tables 4.2.6.8 and 6.1.1.4'

loop_
_geom_angle_atom_site_label_1
_geom_angle_atom_site_label_2
_geom_angle_atom_site_label_3
_geom_angle_site_symmetry_1
_geom_angle_site_symmetry_3
_geom_angle
_geom_angle_publ_flag
O11 Co1 O11 . 2 180.00(9) no
O11 Co1 N21 . . 92.29(11) yes
O11 Co1 N21 2 . 87.71(11) yes
O11 Co1 N21 . 2 87.71(11) no
O11 Co1 N21 2 2 92.29(11) no
N21 Co1 N21 . 2 180.00(17) no
O11 Co1 O12 . . 94.68(10) yes
O11 Co1 O12 2 . 85.32(11) yes
N21 Co1 O12 . . 91.82(11) yes
N21 Co1 O12 2 . 88.18(11) yes
O11 Co1 O12 . 2 85.32(11) no
O11 Co1 O12 2 2 94.68(11) no
N21 Co1 O12 . 2 88.18(11) no
N21 Co1 O12 2 2 91.82(11) no
O12 Co1 O12 . 2 180.0 no
Co1 O11 H11A . . 114(3) no
Co1 O11 H11B . . 114(3) no
H11A O11 H11B . . 110(3) no
Co1 O12 H12A . . 111(3) no
Co1 O12 H12B . . 130(3) no
H12A O12 H12B . . 108(3) no
C21 N21 C25 . . 116.7(3) no
C21 N21 Co1 . . 119.0(2) no
C25 N21 Co1 . . 124.0(3) no
N21 C21 C22 . . 123.9(4) no
N21 C21 H21A . . 118.1 no
C22 C21 H21A . . 118.1 no
C21 C22 C23 . . 119.6(4) no
C21 C22 H22A . . 120.2 no
C23 C22 H22A . . 120.2 no
C24 C23 C22 . . 116.8(4) no
C24 C23 C26 . . 120.0(3) no
C22 C23 C26 . . 123.2(4) no
C25 C24 C23 . . 120.2(4) no
C25 C24 H24A . . 119.9 no
C23 C24 H24A . . 119.9 no
N21 C25 C24 . . 122.7(4) no
N21 C25 H25A . . 118.7 no
C24 C25 H25A . . 118.7 no
C23 C26 C26 . 2_554 115.4(4) no
C23 C26 H26A . . 108.4 no
C26 C26 H26A 2_554 . 108.4 no
C23 C26 H26B . . 108.4 no
C26 C26 H26B 2_554 . 108.4 no
H26A C26 H26B . . 107.5 no
O311 C31 O312 . . 124.9(4) no
O311 C31 C32 . . 117.0(3) no
O312 C31 C32 . . 118.1(4) no
C33 C32 C34 . . 119.0(4) no
C33 C32 C31 . . 120.7(3) no
C34 C32 C31 . . 120.3(4) no
C32 C33 C36 . 2_544 122.0(3) no
C32 C33 H33A . . 119.0 no
C36 C33 H33A 2_544 . 119.0 no
C35 C34 C32 . . 120.5(4) no
C35 C34 H34A . . 119.7 no
C32 C34 H34A . . 119.7 no
C34 C35 C36 . . 121.7(4) no
C34 C35 H35A . . 119.1 no
C36 C35 H35A . . 119.1 no
C35 C36 C33 . 2_544 123.2(3) no
C35 C36 C36 . 2_544 118.3(5) no
C33 C36 C36 2_544 2_544 118.5(4) no

loop_
_geom_bond_atom_site_label_1
_geom_bond_atom_site_label_2
_geom_bond_site_symmetry_2
_geom_bond_distance
_geom_bond_publ_flag
Co1 O11 . 2.103(3) yes
Co1 O11 2 2.103(3) no
Co1 N21 . 2.111(3) yes
Co1 N21 2 2.111(3) no
Co1 O12 . 2.141(3) yes
Co1 O12 2 2.141(3) no
O11 H11A . 0.82(2) no
O11 H11B . 0.82(2) no
O12 H12A . 0.83(2) no
O12 H12B . 0.83(2) no
O311 C31 . 1.264(5) yes
O312 C31 . 1.265(5) yes
N21 C21 . 1.337(5) no
N21 C25 . 1.349(5) no
C21 C22 . 1.370(5) no
C21 H21A . 0.950 no
C22 C23 . 1.393(5) no
C22 H22A . 0.950 no
C23 C24 . 1.385(6) no
C23 C26 . 1.509(5) no
C24 C25 . 1.378(6) no
C24 H24A . 0.950 no
C25 H25A . 0.950 no
C26 C26 2_554 1.520(8) no
C26 H26A . 0.990 no
C26 H26B . 0.990 no
C31 C32 . 1.515(6) no
C32 C33 . 1.368(5) no
C32 C34 . 1.420(5) no
C33 C36 2_544 1.422(5) no
C33 H33A . 0.950 no
C34 C35 . 1.366(5) no
C34 H34A . 0.950 no
C35 C36 . 1.413(5) no
C35 H35A . 0.950 no
C36 C33 2_544 1.422(5) no
C36 C36 2_544 1.429(7) no

loop_
_geom_hbond_atom_site_label_D
_geom_hbond_atom_site_label_H
_geom_hbond_atom_site_label_A
_geom_hbond_site_symmetry_A
_geom_hbond_distance_DH
_geom_hbond_distance_HA
_geom_hbond_distance_DA
_geom_hbond_angle_DHA
O11 H11A O312 2_545 0.82(2) 2.03(3) 2.846(4) 170(4)
O11 H11B O311 . 0.82(2) 1.83(3) 2.654(4) 174(5)
O12 H12A O312 2 0.83(2) 2.05(3) 2.867(4) 170(4)
O12 H12B O311 2_455 0.83(2) 1.96(3) 2.777(4) 170(4)

loop_
_geom_torsion_atom_site_label_1
_geom_torsion_atom_site_label_2
_geom_torsion_atom_site_label_3
_geom_torsion_atom_site_label_4
_geom_torsion_site_symmetry_1
_geom_torsion_site_symmetry_4
_geom_torsion
_geom_torsion_publ_flag
O11 Co1 N21 C21 . . -126.5(3) no
O11 Co1 N21 C21 2 . 53.5(3) no
O12 Co1 N21 C21 . . 138.7(3) no
O12 Co1 N21 C21 2 . -41.3(3) no
O11 Co1 N21 C25 . . 46.5(3) no
O11 Co1 N21 C25 2 . -133.5(3) no
O12 Co1 N21 C25 . . -48.3(3) no
O12 Co1 N21 C25 2 . 131.7(3) no
C25 N21 C21 C22 . . -3.2(5) no
Co1 N21 C21 C22 . . 170.3(3) no
N21 C21 C22 C23 . . 0.7(6) no
C21 C22 C23 C24 . . 2.5(5) no
C21 C22 C23 C26 . . -176.3(3) no
C22 C23 C24 C25 . . -3.2(5) no
C26 C23 C24 C25 . . 175.6(3) no
C21 N21 C25 C24 . . 2.5(5) no
Co1 N21 C25 C24 . . -170.7(3) no
C23 C24 C25 N21 . . 0.7(6) no
C24 C23 C26 C26 . 2_554 -178.7(4) no
C22 C23 C26 C26 . 2_554 0.1(6) no
O311 C31 C32 C33 . . 167.6(3) no
O312 C31 C32 C33 . . -11.0(5) no
O311 C31 C32 C34 . . -11.0(5) no
O312 C31 C32 C34 . . 170.4(3) no
C34 C32 C33 C36 . 2_544 0.5(5) no
C31 C32 C33 C36 . 2_544 -178.1(3) no
C33 C32 C34 C35 . . -0.7(5) no
C31 C32 C34 C35 . . 177.9(3) no
C32 C34 C35 C36 . . 0.2(5) no
C34 C35 C36 C33 . 2_544 179.8(3) no
C34 C35 C36 C36 . 2_544 0.5(6) no
